data_7058198
loop_
_publ_author_name
'Nemec, Ivan'
'Zoufal\'y, Pavel'
'Jewula, Pawel'
'Antal, Peter'
'Linert, Wolfgang'
'Herchel, Radovan'

_publ_section_title
;
 Ion-pair complexes of Schiff base Fe(iii) cations and complex anions
;
_journal_issue 12
_journal_name_full 'New Journal of Chemistry'
_journal_page_first 4937
_journal_paper_doi 10.1039/C9NJ00192A
_journal_volume 43
_journal_year 2019
_chemical_formula_sum 'C46 H44 Co Fe N6 O9'
_chemical_formula_weight 939.65
_space_group_crystal_system triclinic
_space_group_IT_number 2
_space_group_name_Hall '-P 1'
_space_group_name_H-M_alt 'P -1'
_symmetry_space_group_name_Hall '-P 1'
_symmetry_space_group_name_H-M 'P -1'
_atom_sites_solution_hydrogens mixed
_audit_creation_method SHELXL-2014/7
_audit_update_record
;
2019-01-11 deposited with the CCDC.    2019-02-19 downloaded from the CCDC.
;
_cell_angle_alpha 97.156(5)
_cell_angle_beta 106.096(5)
_cell_angle_gamma 92.685(5)
_cell_formula_units_Z 2
_cell_length_a 11.2605(7)
_cell_length_b 13.5063(8)
_cell_length_c 14.1826(9)
_cell_measurement_reflns_used 15079
_cell_measurement_temperature 100(2)
_cell_measurement_theta_max 25.998
_cell_measurement_theta_min 2.518
_cell_volume 2048.8(2)
_computing_structure_refinement 'SHELXL-2014/7 (Sheldrick, 2014)'
_diffrn_ambient_temperature 100(2)
_diffrn_measured_fraction_theta_full 0.999
_diffrn_measured_fraction_theta_max 0.999
_diffrn_measurement_device_type 'Goniometer KM4/Xcalibur detector: Sapphire2 (large Be window)'
_diffrn_measurement_method 'Rotation method data acquisition using omega and phi scans'
_diffrn_radiation_type MoK\a
_diffrn_radiation_wavelength 0.71073
_diffrn_reflns_av_R_equivalents 0.0235
_diffrn_reflns_av_unetI/netI 0.0553
_diffrn_reflns_Laue_measured_fraction_full 0.999
_diffrn_reflns_Laue_measured_fraction_max 0.999
_diffrn_reflns_limit_h_max 13
_diffrn_reflns_limit_h_min -12
_diffrn_reflns_limit_k_max 16
_diffrn_reflns_limit_k_min -16
_diffrn_reflns_limit_l_max 17
_diffrn_reflns_limit_l_min -17
_diffrn_reflns_number 15079
_diffrn_reflns_point_group_measured_fraction_full 0.999
_diffrn_reflns_point_group_measured_fraction_max 0.999
_diffrn_reflns_theta_full 25.242
_diffrn_reflns_theta_max 25.998
_diffrn_reflns_theta_min 2.526
_exptl_absorpt_coefficient_mu 0.826
_exptl_absorpt_correction_T_max 1.000
_exptl_absorpt_correction_T_min 0.7762
_exptl_absorpt_correction_type multi-scan
_exptl_absorpt_process_details
;
'CrysAlis RED, Oxford Diffraction Ltd.,
Version 1.171.33.5 (release 18-04-2008 CrysAlis171 .NET)
(compiled Apr 18 2008,18:17:43)
Empirical absorption correction using spherical harmonics,
 implemented in SCALE3 ABSPACK scaling algorithm'
;
_exptl_crystal_colour brown
_exptl_crystal_density_diffrn 1.523
_exptl_crystal_description block
_exptl_crystal_F_000 974
_exptl_crystal_size_max 0.3
_exptl_crystal_size_mid 0.22
_exptl_crystal_size_min 0.2
_refine_diff_density_max 0.687
_refine_diff_density_min -0.612
_refine_diff_density_rms 0.073
_refine_ls_extinction_method none
_refine_ls_goodness_of_fit_ref 0.930
_refine_ls_hydrogen_treatment mixed
_refine_ls_matrix_type full
_refine_ls_number_parameters 582
_refine_ls_number_reflns 8052
_refine_ls_number_restraints 12
_refine_ls_restrained_S_all 1.001
_refine_ls_R_factor_all 0.0622
_refine_ls_R_factor_gt 0.0370
_refine_ls_shift/su_max 0.001
_refine_ls_shift/su_mean 0.000
_refine_ls_structure_factor_coef Fsqd
_refine_ls_weighting_details 'w=1/[\s^2^(Fo^2^)+(0.0529P)^2^] where P=(Fo^2^+2Fc^2^)/3'
_refine_ls_weighting_scheme calc
_refine_ls_wR_factor_gt 0.0853
_refine_ls_wR_factor_ref 0.0911
_reflns_Friedel_coverage 0.000
_reflns_number_gt 5655
_reflns_number_total 8052
_reflns_threshold_expression 'I > 2\s(I)'
_cod_data_source_file c9nj00192a2.cif
_cod_data_source_block 3a
_cod_depositor_comments 'Adding full bibliography for 7058195--7058198.cif.'
_cod_database_code 7058198
_shelx_shelxl_version_number 2014/7
_shelx_space_group_comment
;
The symmetry employed for this shelxl refinement is uniquely defined
by the following loop, which should always be used as a source of
symmetry information in preference to the above space-group names.
They are only intended as comments.
;

loop_
_space_group_symop_operation_xyz
'x, y, z'
'-x, -y, -z'

loop_
_atom_site_label
_atom_site_type_symbol
_atom_site_fract_x
_atom_site_fract_y
_atom_site_fract_z
_atom_site_U_iso_or_equiv
_atom_site_adp_type
_atom_site_occupancy
_atom_site_site_symmetry_order
_atom_site_calc_flag
_atom_site_refinement_flags_posn
_atom_site_refinement_flags_adp
_atom_site_refinement_flags_occupancy
_atom_site_disorder_assembly
_atom_site_disorder_group
C1 C 0.0910(2) 0.60299(18) 0.43676(18) 0.0204(5) Uani 1 1 d . . . . .
C2 C 0.1484(2) 0.59676(18) 0.53640(18) 0.0232(6) Uani 1 1 d . . . . .
H2 H 0.1398 0.6477 0.5861 0.028 Uiso 1 1 calc R U . . .
C3 C 0.2177(2) 0.51762(18) 0.56393(18) 0.0218(5) Uani 1 1 d . . . . .
C4 C 0.2321(2) 0.44180(18) 0.49191(19) 0.0242(6) Uani 1 1 d . . . . .
H4 H 0.2815 0.3885 0.5108 0.029 Uiso 1 1 calc R U . . .
C5 C 0.1743(2) 0.44550(18) 0.39420(19) 0.0239(6) Uani 1 1 d . . . . .
H5 H 0.1821 0.3930 0.3456 0.029 Uiso 1 1 calc R U . . .
C6 C 0.1034(2) 0.52527(18) 0.36349(17) 0.0200(5) Uani 1 1 d . . . . .
C7 C 0.0476(2) 0.52296(18) 0.25921(18) 0.0227(6) Uani 1 1 d . . . . .
H7 H 0.0666 0.4702 0.2163 0.027 Uiso 1 1 calc R U . . .
C8 C -0.0780(3) 0.5647(2) 0.10922(18) 0.0284(6) Uani 1 1 d . . . . .
H8A H -0.1481 0.5123 0.0915 0.034 Uiso 1 1 calc R U . . .
H8B H -0.0139 0.5401 0.0787 0.034 Uiso 1 1 calc R U . . .
C9 C -0.1227(2) 0.66018(19) 0.07064(19) 0.0277(6) Uani 1 1 d . . . . .
H9A H -0.0519 0.7019 0.0634 0.033 Uiso 1 1 calc R U . . .
H9B H -0.1844 0.6436 0.0047 0.033 Uiso 1 1 calc R U . . .
C10 C -0.3014(2) 0.6682(2) 0.14120(19) 0.0287(6) Uani 1 1 d . . . . .
H10A H -0.2959 0.5955 0.1432 0.034 Uiso 1 1 calc R U . . .
H10B H -0.3661 0.6773 0.0802 0.034 Uiso 1 1 calc R U . . .
C11 C -0.3340(2) 0.7164(2) 0.2309(2) 0.0305(6) Uani 1 1 d . . . . .
H11A H -0.3481 0.7875 0.2256 0.037 Uiso 1 1 calc R U . . .
H11B H -0.4108 0.6818 0.2363 0.037 Uiso 1 1 calc R U . . .
C12 C -0.2237(3) 0.78515(19) 0.40645(19) 0.0283(6) Uani 1 1 d . . . . .
H12A H -0.1669 0.7661 0.4671 0.034 Uiso 1 1 calc R U . . .
H12B H -0.3071 0.7890 0.4164 0.034 Uiso 1 1 calc R U . . .
C13 C -0.1772(2) 0.88590(19) 0.38739(19) 0.0263(6) Uani 1 1 d . . . . .
H13A H -0.2443 0.9139 0.3395 0.032 Uiso 1 1 calc R U . . .
H13B H -0.1517 0.9333 0.4500 0.032 Uiso 1 1 calc R U . . .
C14 C -0.0015(2) 0.95345(19) 0.34970(18) 0.0247(6) Uani 1 1 d . . . . .
H14 H -0.0209 1.0144 0.3811 0.030 Uiso 1 1 calc R U . . .
C15 C 0.1007(2) 0.95858(18) 0.30954(18) 0.0222(5) Uani 1 1 d . . . . .
C16 C 0.1622(2) 1.05327(19) 0.31493(19) 0.0286(6) Uani 1 1 d . . . . .
H16 H 0.1342 1.1105 0.3457 0.034 Uiso 1 1 calc R U . . .
C17 C 0.2612(2) 1.06616(19) 0.27739(19) 0.0275(6) Uani 1 1 d . . . . .
H17 H 0.3004 1.1310 0.2814 0.033 Uiso 1 1 calc R U . . .
C18 C 0.3031(2) 0.98099(19) 0.23282(17) 0.0227(6) Uani 1 1 d . . . . .
C19 C 0.2443(2) 0.88749(19) 0.22563(17) 0.0232(6) Uani 1 1 d . . . . .
H19 H 0.2738 0.8309 0.1951 0.028 Uiso 1 1 calc R U . . .
C20 C 0.1421(2) 0.87363(18) 0.26218(17) 0.0219(5) Uani 1 1 d . . . . .
C21 C 0.2998(2) 0.15197(19) 0.04943(19) 0.0261(6) Uani 1 1 d . . . . .
C22 C 0.1730(2) 0.11699(19) 0.02454(19) 0.0266(6) Uani 1 1 d . . . . .
H22 H 0.1254 0.1389 0.0678 0.032 Uiso 1 1 calc R U . . .
C23 C 0.1173(2) 0.05247(19) -0.0601(2) 0.0287(6) Uani 1 1 d . . . . .
H23 H 0.0315 0.0317 -0.0753 0.034 Uiso 1 1 calc R U . . .
C24 C 0.1837(3) 0.0165(2) -0.1247(2) 0.0316(6) Uani 1 1 d . . . . .
H24 H 0.1437 -0.0279 -0.1837 0.038 Uiso 1 1 calc R U . . .
C25 C 0.3063(3) 0.0456(2) -0.1024(2) 0.0309(6) Uani 1 1 d D . . . .
H25 H 0.3521 0.0199 -0.1457 0.037 Uiso 1 1 calc R U . . .
C26 C 0.3677(2) 0.11318(19) -0.0165(2) 0.0274(6) Uani 1 1 d D . . . .
C27A C 0.4969(3) 0.1357(2) -0.0018(2) 0.0213(7) Uani 0.888(4) 1 d D . P A 1
H27A H 0.5341 0.1057 -0.0496 0.026 Uiso 0.888(4) 1 calc R U P A 1
C28 C 0.6961(2) 0.21679(18) 0.08475(18) 0.0213(5) Uani 1 1 d D . . . .
C29 C 0.7644(2) 0.18074(19) 0.02256(19) 0.0276(6) Uani 1 1 d D . . . .
H29 H 0.7251 0.1359 -0.0363 0.033 Uiso 1 1 calc R U . . .
C30 C 0.8883(3) 0.20940(19) 0.0456(2) 0.0292(6) Uani 1 1 d . . . . .
H30 H 0.9343 0.1867 0.0014 0.035 Uiso 1 1 calc R U . . .
C31 C 0.9466(2) 0.2717(2) 0.1333(2) 0.0317(6) Uani 1 1 d . . . . .
H31 H 1.0331 0.2902 0.1497 0.038 Uiso 1 1 calc R U . . .
C32 C 0.8796(2) 0.3072(2) 0.1975(2) 0.0324(7) Uani 1 1 d . . . . .
H32 H 0.9207 0.3484 0.2583 0.039 Uiso 1 1 calc R U . . .
C33 C 0.7523(2) 0.28233(18) 0.17253(19) 0.0233(6) Uani 1 1 d . . . . .
C34 C 0.5564(2) 0.1767(2) 0.34852(18) 0.0267(6) Uani 1 1 d . . . . .
C35 C 0.5921(3) 0.1026(2) 0.40928(19) 0.0307(6) Uani 1 1 d . . . . .
H35 H 0.6090 0.0391 0.3812 0.037 Uiso 1 1 calc R U . . .
C36 C 0.6029(3) 0.1209(2) 0.5085(2) 0.0386(7) Uani 1 1 d . . . . .
H36 H 0.6270 0.0696 0.5485 0.046 Uiso 1 1 calc R U . . .
C37 C 0.5795(3) 0.2124(3) 0.5516(2) 0.0477(9) Uani 1 1 d . . . . .
H37 H 0.5888 0.2248 0.6207 0.057 Uiso 1 1 calc R U . . .
C38 C 0.5428(3) 0.2852(2) 0.4931(3) 0.0470(9) Uani 1 1 d . . . . .
H38 H 0.5257 0.3483 0.5219 0.056 Uiso 1 1 calc R U . . .
C39 C 0.5301(2) 0.2677(2) 0.3917(2) 0.0306(5) Uani 1 1 d D . . . .
C40A C 0.4442(5) 0.4101(4) 0.3121(4) 0.0232(8) Uani 0.491(3) 1 d D . P A 1
H40A H 0.4310 0.4379 0.3730 0.028 Uiso 0.491(3) 1 calc R U P A 1
C40B C 0.4780(5) 0.3622(4) 0.3555(4) 0.0232(8) Uani 0.509(3) 1 d D . P A 2
H40B H 0.4588 0.4148 0.3984 0.028 Uiso 0.509(3) 1 calc R U P A 2
C41 C 0.4108(2) 0.4592(2) 0.2281(2) 0.0306(5) Uani 1 1 d D . . . .
C42 C 0.3527(3) 0.5384(2) 0.2600(2) 0.0402(8) Uani 1 1 d D . . . .
H42 H 0.3430 0.5448 0.3248 0.048 Uiso 1 1 calc R U . . .
C43 C 0.3085(3) 0.6083(2) 0.1998(2) 0.0400(8) Uani 1 1 d . . . . .
H43 H 0.2652 0.6612 0.2214 0.048 Uiso 1 1 calc R U . . .
C44 C 0.3279(2) 0.6007(2) 0.1068(2) 0.0322(7) Uani 1 1 d . . . . .
H44 H 0.2993 0.6499 0.0653 0.039 Uiso 1 1 calc R U . . .
C45 C 0.3874(2) 0.52370(19) 0.07405(19) 0.0253(6) Uani 1 1 d . . . . .
H45 H 0.4013 0.5205 0.0107 0.030 Uiso 1 1 calc R U . . .
C46 C 0.4285(2) 0.44892(18) 0.1334(2) 0.0247(6) Uani 1 1 d . . . . .
N1 N -0.02577(19) 0.58530(15) 0.21799(14) 0.0222(5) Uani 1 1 d . . . . .
N2 N -0.17964(19) 0.71631(15) 0.14105(14) 0.0231(5) Uani 1 1 d . . . . .
H1N2 H -0.1915 0.7854 0.1236 0.028 Uiso 1 1 calc R U . . .
N3 N -0.22950(19) 0.70895(15) 0.31947(15) 0.0248(5) Uani 1 1 d . . . . .
H1N3 H -0.2385 0.6410 0.3391 0.030 Uiso 1 1 calc R U . . .
N4 N -0.07108(19) 0.87266(15) 0.34728(15) 0.0226(5) Uani 1 1 d . . . . .
N5A N 0.5653(2) 0.19528(17) 0.07379(17) 0.0195(6) Uani 0.888(4) 1 d D . P A 1
N6A N 0.4951(4) 0.3231(3) 0.3038(3) 0.0180(7) Uani 0.491(3) 1 d D . P A 1
N6B N 0.4619(4) 0.3659(3) 0.2651(3) 0.0180(7) Uani 0.509(3) 1 d D . P A 2
O1 O 0.02691(16) 0.68070(13) 0.41299(12) 0.0261(4) Uani 1 1 d . . . . .
O1S O 0.0994(4) 0.8423(2) 0.5748(2) 0.1078(12) Uani 1 1 d D . . . .
O2 O 0.08752(15) 0.78263(12) 0.25193(13) 0.0250(4) Uani 1 1 d . . . . .
O3 O 0.27430(15) 0.50880(12) 0.65979(12) 0.0259(4) Uani 1 1 d . . . . .
H1O3 H 0.2801 0.5645 0.6952 0.031 Uiso 1 1 calc R U . . .
O4 O 0.40102(16) 0.98614(13) 0.19527(12) 0.0283(4) Uani 1 1 d . . . . .
H1O4 H 0.4396 1.0431 0.2142 0.034 Uiso 1 1 calc R U . . .
O5 O 0.34543(16) 0.21705(13) 0.12965(13) 0.0318(4) Uani 1 1 d . . . . .
O6 O 0.68233(16) 0.31719(13) 0.22937(13) 0.0304(4) Uani 1 1 d . . . . .
O7 O 0.54465(17) 0.15768(14) 0.25130(12) 0.0344(5) Uani 1 1 d . . . . .
O8 O 0.48149(17) 0.37217(13) 0.10034(15) 0.0372(5) Uani 1 1 d . . . . .
Fe1 Fe -0.04959(3) 0.72669(3) 0.28854(3) 0.02076(10) Uani 1 1 d . . . . .
Co1 Co 0.51274(3) 0.26681(3) 0.17699(3) 0.02412(10) Uani 1 1 d . . . . .
N5B N 0.4809(14) 0.1796(13) 0.0554(12) 0.0195(6) Uani 0.112(4) 1 d D . P A 2
C27B C 0.5732(12) 0.1693(17) 0.0284(17) 0.0213(7) Uani 0.112(4) 1 d D . P A 2
H27B H 0.5654 0.1281 -0.0328 0.026 Uiso 0.112(4) 1 calc R U P A 2
H1S1 H 0.1608(19) 0.8364(19) 0.6247(12) 0.032 Uiso 1 1 d D U . . .
H2S1 H 0.094(2) 0.7956(15) 0.5292(12) 0.032 Uiso 1 1 d D U . . .

loop_
_atom_site_aniso_label
_atom_site_aniso_U_11
_atom_site_aniso_U_22
_atom_site_aniso_U_33
_atom_site_aniso_U_23
_atom_site_aniso_U_13
_atom_site_aniso_U_12
C1 0.0207(13) 0.0185(13) 0.0229(13) 0.0051(10) 0.0074(10) -0.0015(10)
C2 0.0267(15) 0.0203(13) 0.0227(14) 0.0023(11) 0.0077(11) 0.0005(11)
C3 0.0185(13) 0.0229(14) 0.0236(14) 0.0080(11) 0.0045(11) -0.0052(10)
C4 0.0240(14) 0.0200(14) 0.0301(15) 0.0077(11) 0.0081(11) 0.0028(11)
C5 0.0267(15) 0.0192(13) 0.0276(15) 0.0021(11) 0.0113(11) 0.0010(11)
C6 0.0203(13) 0.0199(13) 0.0208(13) 0.0045(10) 0.0073(10) -0.0024(10)
C7 0.0265(14) 0.0178(13) 0.0248(14) 0.0017(11) 0.0101(11) -0.0020(11)
C8 0.0364(17) 0.0284(15) 0.0176(14) -0.0006(11) 0.0049(12) 0.0029(12)
C9 0.0299(15) 0.0325(16) 0.0202(14) 0.0048(11) 0.0063(11) -0.0007(12)
C10 0.0254(15) 0.0287(15) 0.0282(15) 0.0027(12) 0.0032(12) -0.0038(11)
C11 0.0251(15) 0.0312(16) 0.0349(16) 0.0059(12) 0.0081(12) -0.0018(12)
C12 0.0326(16) 0.0292(15) 0.0270(15) 0.0048(12) 0.0150(12) -0.0004(12)
C13 0.0278(15) 0.0269(15) 0.0287(15) 0.0029(11) 0.0158(12) 0.0023(11)
C14 0.0279(15) 0.0228(14) 0.0204(14) 0.0001(11) 0.0038(11) -0.0003(11)
C15 0.0217(14) 0.0238(14) 0.0193(13) 0.0009(10) 0.0045(10) -0.0013(10)
C16 0.0327(16) 0.0237(15) 0.0296(15) -0.0025(12) 0.0123(12) 0.0007(12)
C17 0.0296(16) 0.0222(14) 0.0296(15) -0.0001(11) 0.0097(12) -0.0074(11)
C18 0.0227(14) 0.0296(15) 0.0144(13) 0.0009(11) 0.0046(10) -0.0024(11)
C19 0.0257(14) 0.0235(14) 0.0197(13) 0.0020(11) 0.0060(11) 0.0025(11)
C20 0.0230(14) 0.0219(14) 0.0170(13) 0.0037(10) -0.0004(10) -0.0014(11)
C21 0.0251(15) 0.0199(14) 0.0293(15) 0.0098(11) -0.0008(11) -0.0018(11)
C22 0.0232(14) 0.0262(15) 0.0319(15) 0.0076(12) 0.0090(12) 0.0012(11)
C23 0.0232(15) 0.0274(15) 0.0344(16) 0.0112(12) 0.0040(12) -0.0023(11)
C24 0.0339(17) 0.0281(15) 0.0313(16) 0.0111(12) 0.0043(12) 0.0015(12)
C25 0.0366(17) 0.0297(15) 0.0327(16) 0.0140(13) 0.0147(13) 0.0113(13)
C26 0.0198(14) 0.0259(14) 0.0401(17) 0.0208(13) 0.0072(12) 0.0032(11)
C27A 0.0281(18) 0.0160(15) 0.0219(16) 0.0043(12) 0.0096(13) 0.0042(12)
C28 0.0209(14) 0.0173(13) 0.0266(14) 0.0106(11) 0.0047(11) 0.0026(10)
C29 0.0357(16) 0.0213(14) 0.0228(14) 0.0041(11) 0.0032(12) 0.0013(11)
C30 0.0369(17) 0.0241(15) 0.0329(16) 0.0064(12) 0.0185(13) 0.0061(12)
C31 0.0233(15) 0.0295(16) 0.0435(18) 0.0024(13) 0.0143(13) -0.0055(12)
C32 0.0312(16) 0.0338(16) 0.0286(16) -0.0057(12) 0.0091(12) -0.0112(12)
C33 0.0263(15) 0.0212(14) 0.0257(14) 0.0061(11) 0.0124(11) -0.0022(11)
C34 0.0262(15) 0.0332(16) 0.0176(14) 0.0063(11) 0.0020(11) -0.0075(12)
C35 0.0382(17) 0.0241(15) 0.0280(15) 0.0040(12) 0.0059(12) 0.0049(12)
C36 0.0455(19) 0.0425(18) 0.0272(16) 0.0200(14) 0.0030(13) 0.0023(14)
C37 0.056(2) 0.064(2) 0.0203(16) -0.0041(15) 0.0101(14) 0.0017(17)
C38 0.0393(19) 0.0333(18) 0.061(2) -0.0135(16) 0.0108(16) 0.0044(14)
C39 0.0204(10) 0.0289(11) 0.0400(12) 0.0184(9) 0.0001(9) -0.0040(8)
C40A 0.027(2) 0.020(2) 0.026(3) 0.0027(16) 0.0125(19) 0.0018(18)
C40B 0.027(2) 0.020(2) 0.026(3) 0.0027(16) 0.0125(19) 0.0018(18)
C41 0.0204(10) 0.0289(11) 0.0400(12) 0.0184(9) 0.0001(9) -0.0040(8)
C42 0.0420(19) 0.047(2) 0.0332(17) -0.0028(14) 0.0204(14) -0.0162(15)
C43 0.0345(18) 0.0229(16) 0.069(2) -0.0083(15) 0.0316(16) -0.0015(12)
C44 0.0234(15) 0.0222(15) 0.0516(19) 0.0180(13) 0.0062(13) 0.0030(11)
C45 0.0250(15) 0.0268(15) 0.0233(14) 0.0049(11) 0.0058(11) -0.0033(11)
C46 0.0176(14) 0.0192(14) 0.0378(16) 0.0053(12) 0.0085(12) 0.0002(10)
N1 0.0260(12) 0.0214(12) 0.0186(11) 0.0026(9) 0.0060(9) -0.0009(9)
N2 0.0264(12) 0.0215(12) 0.0216(11) 0.0053(9) 0.0064(9) -0.0008(9)
N3 0.0293(13) 0.0209(12) 0.0263(12) 0.0074(9) 0.0098(10) 0.0006(9)
N4 0.0247(12) 0.0212(12) 0.0233(12) 0.0061(9) 0.0077(9) 0.0027(9)
N5A 0.0263(15) 0.0165(12) 0.0161(13) 0.0039(10) 0.0052(11) 0.0040(11)
N6A 0.0155(18) 0.014(2) 0.026(2) 0.0055(13) 0.0071(16) -0.0004(14)
N6B 0.0155(18) 0.014(2) 0.026(2) 0.0055(13) 0.0071(16) -0.0004(14)
O1 0.0340(11) 0.0228(10) 0.0206(9) 0.0032(7) 0.0055(8) 0.0078(8)
O1S 0.170(4) 0.058(2) 0.078(2) -0.0245(17) 0.014(2) 0.051(2)
O2 0.0251(10) 0.0213(10) 0.0305(10) 0.0018(8) 0.0122(8) 0.0003(7)
O3 0.0311(11) 0.0202(9) 0.0227(10) 0.0043(7) 0.0020(8) -0.0024(8)
O4 0.0293(11) 0.0284(10) 0.0271(10) -0.0026(8) 0.0126(8) -0.0080(8)
O5 0.0269(11) 0.0283(11) 0.0379(12) 0.0028(9) 0.0076(9) -0.0056(8)
O6 0.0300(11) 0.0334(11) 0.0297(11) -0.0037(8) 0.0170(8) -0.0094(8)
O7 0.0364(12) 0.0461(12) 0.0167(10) 0.0075(9) 0.0031(8) -0.0178(9)
O8 0.0355(12) 0.0176(10) 0.0669(14) 0.0075(9) 0.0268(10) 0.0061(8)
Fe1 0.0240(2) 0.0185(2) 0.0201(2) 0.00405(15) 0.00646(15) 0.00031(15)
Co1 0.0273(2) 0.0217(2) 0.0236(2) -0.00575(15) 0.01303(15) -0.00656(14)
N5B 0.0263(15) 0.0165(12) 0.0161(13) 0.0039(10) 0.0052(11) 0.0040(11)
C27B 0.0281(18) 0.0160(15) 0.0219(16) 0.0043(12) 0.0096(13) 0.0042(12)

loop_
_atom_type_symbol
_atom_type_description
_atom_type_scat_dispersion_real
_atom_type_scat_dispersion_imag
_atom_type_scat_source
C C 0.0033 0.0016 'International Tables Vol C Tables 4.2.6.8 and 6.1.1.4'
H H 0.0000 0.0000 'International Tables Vol C Tables 4.2.6.8 and 6.1.1.4'
N N 0.0061 0.0033 'International Tables Vol C Tables 4.2.6.8 and 6.1.1.4'
O O 0.0106 0.0060 'International Tables Vol C Tables 4.2.6.8 and 6.1.1.4'
Fe Fe 0.3463 0.8444 'International Tables Vol C Tables 4.2.6.8 and 6.1.1.4'
Co Co 0.3494 0.9721 'International Tables Vol C Tables 4.2.6.8 and 6.1.1.4'

loop_
_geom_angle_atom_site_label_1
_geom_angle_atom_site_label_2
_geom_angle_atom_site_label_3
_geom_angle
O1 C1 C2 119.5(2)
O1 C1 C6 121.9(2)
C2 C1 C6 118.6(2)
C3 C2 C1 121.1(2)
O3 C3 C2 122.8(2)
O3 C3 C4 116.7(2)
C2 C3 C4 120.5(2)
C5 C4 C3 119.2(2)
C4 C5 C6 121.8(2)
C5 C6 C1 118.8(2)
C5 C6 C7 117.6(2)
C1 C6 C7 123.7(2)
N1 C7 C6 126.4(2)
N1 C8 C9 109.2(2)
N2 C9 C8 109.3(2)
N2 C10 C11 108.3(2)
N3 C11 C10 108.1(2)
N3 C12 C13 108.7(2)
N4 C13 C12 109.0(2)
N4 C14 C15 125.9(2)
C16 C15 C20 118.3(2)
C16 C15 C14 118.2(2)
C20 C15 C14 123.5(2)
C17 C16 C15 122.6(2)
C16 C17 C18 118.4(2)
O4 C18 C19 117.0(2)
O4 C18 C17 122.6(2)
C19 C18 C17 120.4(2)
C18 C19 C20 121.7(2)
O2 C20 C19 119.4(2)
O2 C20 C15 122.0(2)
C19 C20 C15 118.6(2)
O5 C21 C22 118.1(2)
O5 C21 C26 125.3(2)
C22 C21 C26 116.6(2)
C23 C22 C21 121.6(3)
C22 C23 C24 121.3(3)
C25 C24 C23 119.1(3)
C24 C25 C26 121.7(3)
C25 C26 C27A 115.4(2)
C25 C26 C21 119.7(2)
C27A C26 C21 124.9(2)
C25 C26 N5B 154.6(6)
C21 C26 N5B 85.8(6)
N5A C27A C26 122.5(3)
C29 C28 C33 121.0(2)
C29 C28 N5A 128.4(2)
C33 C28 N5A 110.6(2)
C29 C28 C27B 99.7(8)
C33 C28 C27B 139.2(8)
C30 C29 C28 120.1(2)
C29 C30 C31 120.0(2)
C30 C31 C32 120.5(2)
C31 C32 C33 119.9(2)
O6 C33 C32 122.6(2)
O6 C33 C28 119.0(2)
C32 C33 C28 118.3(2)
O7 C34 C39 121.8(2)
O7 C34 C35 120.2(2)
C39 C34 C35 118.0(2)
C36 C35 C34 120.7(3)
C35 C36 C37 121.0(3)
C38 C37 C36 119.1(3)
C37 C38 C39 120.7(3)
C34 C39 C38 120.5(2)
C34 C39 N6A 101.2(3)
C38 C39 N6A 138.3(3)
C34 C39 C40B 136.2(3)
C38 C39 C40B 103.2(3)
N6A C40A C41 117.9(5)
N6B C40B C39 115.4(4)
C42 C41 C46 120.7(2)
C42 C41 C40A 102.2(3)
C46 C41 C40A 137.0(3)
C42 C41 N6B 137.9(3)
C46 C41 N6B 101.4(3)
C43 C42 C41 121.1(3)
C42 C43 C44 119.0(3)
C45 C44 C43 121.0(3)
C44 C45 C46 120.6(2)
O8 C46 C41 121.7(2)
O8 C46 C45 120.7(2)
C41 C46 C45 117.6(2)
C7 N1 C8 116.9(2)
C7 N1 Fe1 124.86(17)
C8 N1 Fe1 117.13(15)
C9 N2 C10 113.5(2)
C9 N2 Fe1 107.29(15)
C10 N2 Fe1 109.37(14)
C11 N3 C12 114.0(2)
C11 N3 Fe1 111.63(15)
C12 N3 Fe1 106.43(15)
C14 N4 C13 116.6(2)
C14 N4 Fe1 126.63(17)
C13 N4 Fe1 116.75(15)
C27A N5A C28 120.4(2)
C27A N5A Co1 126.8(2)
C28 N5A Co1 112.79(17)
C40A N6A C39 119.4(4)
C40A N6A Co1 119.4(4)
C39 N6A Co1 121.1(3)
C40B N6B C41 116.1(4)
C40B N6B Co1 124.0(4)
C41 N6B Co1 119.7(3)
C1 O1 Fe1 133.28(15)
C20 O2 Fe1 134.93(15)
C21 O5 Co1 123.87(17)
C33 O6 Co1 112.61(16)
C34 O7 Co1 117.28(17)
C46 O8 Co1 117.68(17)
O2 Fe1 O1 103.78(8)
O2 Fe1 N4 87.04(7)
O1 Fe1 N4 97.09(7)
O2 Fe1 N1 89.19(7)
O1 Fe1 N1 87.38(7)
N4 Fe1 N1 174.73(8)
O2 Fe1 N2 94.77(8)
O1 Fe1 N2 155.23(8)
N4 Fe1 N2 100.16(8)
N1 Fe1 N2 76.49(8)
O2 Fe1 N3 161.46(7)
O1 Fe1 N3 88.62(8)
N4 Fe1 N3 77.68(8)
N1 Fe1 N3 105.32(8)
N2 Fe1 N3 77.93(8)
O5 Co1 O8 90.88(8)
O5 Co1 N5B 68.6(5)
O8 Co1 N5B 86.8(5)
O5 Co1 N5A 96.58(9)
O8 Co1 N5A 88.13(9)
O5 Co1 O6 178.12(8)
O8 Co1 O6 90.30(8)
N5B Co1 O6 112.9(5)
N5A Co1 O6 84.92(9)
O5 Co1 O7 88.89(8)
O8 Co1 O7 178.36(8)
N5B Co1 O7 91.6(5)
N5A Co1 O7 90.28(9)
O6 Co1 O7 89.97(8)
O5 Co1 N6A 92.63(14)
O8 Co1 N6A 103.99(14)
N5A Co1 N6A 164.68(14)
O6 Co1 N6A 85.67(13)
O7 Co1 N6A 77.65(14)
O5 Co1 N6B 86.80(13)
O8 Co1 N6B 78.63(14)
N5B Co1 N6B 151.2(5)
O6 Co1 N6B 92.01(13)
O7 Co1 N6B 102.98(14)
C27B N5B C26 111.1(14)
C27B N5B Co1 112.4(14)
C26 N5B Co1 136.4(10)
N5B C27B C28 123.7(19)

loop_
_geom_bond_atom_site_label_1
_geom_bond_atom_site_label_2
_geom_bond_distance
C1 O1 1.327(3)
C1 C2 1.397(3)
C1 C6 1.423(3)
C2 C3 1.385(3)
C3 O3 1.355(3)
C3 C4 1.402(3)
C4 C5 1.366(3)
C5 C6 1.412(3)
C6 C7 1.433(3)
C7 N1 1.286(3)
C8 N1 1.476(3)
C8 C9 1.516(3)
C9 N2 1.482(3)
C10 N2 1.490(3)
C10 C11 1.501(4)
C11 N3 1.481(3)
C12 N3 1.489(3)
C12 C13 1.517(3)
C13 N4 1.468(3)
C14 N4 1.304(3)
C14 C15 1.421(3)
C15 C16 1.409(3)
C15 C20 1.420(3)
C16 C17 1.375(3)
C17 C18 1.408(4)
C18 O4 1.353(3)
C18 C19 1.377(3)
C19 C20 1.401(3)
C20 O2 1.321(3)
C21 O5 1.310(3)
C21 C22 1.416(3)
C21 C26 1.430(4)
C22 C23 1.366(4)
C23 C24 1.392(4)
C24 C25 1.355(4)
C25 C26 1.411(4)
C26 C27A 1.424(4)
C26 N5B 1.553(14)
C27A N5A 1.288(3)
C28 C29 1.382(3)
C28 C33 1.403(3)
C28 N5A 1.449(3)
C28 C27B 1.463(15)
C29 C30 1.367(4)
C30 C31 1.386(4)
C31 C32 1.391(4)
C32 C33 1.392(3)
C33 O6 1.336(3)
C34 O7 1.339(3)
C34 C39 1.386(4)
C34 C35 1.402(3)
C35 C36 1.369(4)
C36 C37 1.379(4)
C37 C38 1.370(4)
C38 C39 1.394(4)
C39 N6A 1.501(5)
C39 C40B 1.517(5)
C40A N6A 1.338(7)
C40A C41 1.405(6)
C40B N6B 1.252(7)
C41 C42 1.374(4)
C41 C46 1.402(4)
C41 N6B 1.503(5)
C42 C43 1.370(4)
C43 C44 1.388(4)
C44 C45 1.366(4)
C45 C46 1.408(3)
C46 O8 1.320(3)
N1 Fe1 2.107(2)
N2 Fe1 2.179(2)
N3 Fe1 2.197(2)
N4 Fe1 2.095(2)
N5A Co1 1.900(2)
N6A Co1 1.930(5)
N6B Co1 1.932(4)
O1 Fe1 1.9295(17)
O2 Fe1 1.9124(17)
O5 Co1 1.8760(18)
O6 Co1 1.9046(18)
O7 Co1 1.9076(19)
O8 Co1 1.8843(19)
Co1 N5B 1.898(16)
N5B C27B 1.211(16)
